data_1576799
loop_
_publ_author_name
'Royla, Philipp'
'Schwedtmann, Kai'
'Gomila, Rosa M.'
'Frontera, Antonio'
'Weigand, Jan J.'

_publ_section_title
;
 Chemoselectivity in the cationic Phospha-Wittig reaction: accessing
 phosphorus heterocycles, phosphaalkenes, and their annulated [4 + 2]
 dimers.
;
_journal_issue 9
_journal_name_full 'Chemical science'
_journal_page_first 4678
_journal_page_last 4687
_journal_paper_doi 10.1039/d5sc08693k
_journal_volume 17
_journal_year 2026
_chemical_formula_moiety 'C38 H50 N6 P2, 2(C F3 O3 S)'
_chemical_formula_sum 'C40 H50 F6 N6 O6 P2 S2'
_chemical_formula_weight 950.92
_space_group_crystal_system monoclinic
_space_group_IT_number 15
_space_group_name_Hall '-C 2yc'
_space_group_name_H-M_alt 'C 1 2/c 1'
_atom_sites_solution_hydrogens geom
_atom_sites_solution_primary dual
_audit_creation_date 2024-02-09
_audit_creation_method
;
Olex2 1.3
(compiled 2019.09.11 svn.r3662 for OlexSys, GUI svn.r5938)
;
_audit_update_record
;
2025-11-07 deposited with the CCDC.	2025-12-26 downloaded from the CCDC.
;
_cell_angle_alpha 90
_cell_angle_beta 109.348(2)
_cell_angle_gamma 90
_cell_formula_units_Z 4
_cell_length_a 25.0983(7)
_cell_length_b 9.1242(2)
_cell_length_c 20.5645(4)
_cell_measurement_reflns_used 5660
_cell_measurement_temperature 100.00(10)
_cell_measurement_theta_max 74.9970
_cell_measurement_theta_min 4.8280
_cell_volume 4443.35(19)
_computing_cell_refinement 'CrysAlisPro 1.171.38.43 (Rigaku OD, 2015)'
_computing_data_collection 'CrysAlisPro 1.171.38.43 (Rigaku OD, 2015)'
_computing_data_reduction 'CrysAlisPro 1.171.38.43 (Rigaku OD, 2015)'
_computing_molecular_graphics 'Olex2 1.3 (Dolomanov et al., 2009)'
_computing_publication_material 'Olex2 1.3 (Dolomanov et al., 2009)'
_computing_structure_refinement 'ShelXL 2018/3 (Sheldrick, 2015)'
_computing_structure_solution 'SHELXT 2018/2 (Sheldrick, 2018)'
_diffrn_ambient_environment N~2~
_diffrn_ambient_temperature 100.00(10)
_diffrn_detector 'CCD plate'
_diffrn_detector_area_resol_mean 10.5700
_diffrn_detector_type AtlasS2
_diffrn_measured_fraction_theta_full 1.000
_diffrn_measured_fraction_theta_max 0.991
_diffrn_measurement_details
;
List of Runs (angles in degrees, time in seconds):

  # Type    Start    End  Width  t~exp~   \w     \q     \k     \f   Frames
#--------------------------------------------------------------------------
  1  \w    -80.00   7.00   0.50    4.00    --  -38.50 105.00 104.00  174
  2  \w     40.00  67.00   0.50    4.00    --   42.50-105.00   4.00   54
  3  \w    126.00 156.00   0.50   16.00    --  111.00 105.00 104.00   60
  4  \w     64.00 108.00   0.50   16.00    --  111.00-105.00   4.00   88
  5  \w   -109.00 -16.00   0.50    4.00    --  -38.50 -38.00 -60.00  186
  6  \w   -103.00 -27.00   0.50    4.00    --  -38.50 -38.00  30.00  152
  7  \w     20.00  93.00   0.50    4.00    --   42.50  57.00-120.00  146
  8  \w      6.00  71.00   0.50    4.00    --   42.50 -99.00 -90.00  130
  9  \w     88.00 169.00   0.50   16.00    --  111.00  30.00  30.00  162
 10  \w     60.00 100.00   0.50   16.00    --  111.00-125.00 -60.00   80
 11  \w     45.00  73.00   0.50   16.00    --  111.00 -77.00 150.00   56
 12  \w    101.00 156.00   0.50   16.00    --  111.00 125.00  60.00  110
 13  \w     95.00 151.00   0.50   16.00    --  111.00  30.00-180.00  112
 14  \w     30.00 107.00   0.50   16.00    --  111.00 -94.00 120.00  154
 15  \w     31.00  96.00   0.50   16.00    --  111.00 -15.00-180.00  130
 16  \w     56.00 106.00   0.50   16.00    --  111.00 -94.00-180.00  100
 17  \w     33.00 107.00   0.50   16.00    --  111.00 -94.00-150.00  148
 18  \w     41.00  91.00   0.50   16.00    --  111.00-125.00   0.00  100
 19  \w     42.00 106.00   0.50   16.00    --  111.00 -45.00-180.00  128
 20  \w     58.00  85.00   0.50   16.00    --  111.00 -94.00  30.00   54
 21  \w     74.00 109.00   0.50   16.00    --  111.00-110.00  91.66   70
 22  \w     67.00 176.00   0.50   16.00    --  111.00  15.00 120.00  218
 23  \w    100.00 149.00   0.50   16.00    --  111.00 125.00 150.00   98
 24  \w     30.00  67.00   0.50   16.00    --  111.00 -94.00 150.00   74
 25  \w     73.00 105.00   0.50   16.00    --  111.00 -94.00 150.00   64
 26  \w     82.00 108.00   0.50   16.00    --  111.00-104.00 -45.83   52
 27  \w     32.00  57.00   0.50   16.00    --  111.00 -94.00  30.00   50
 28  \w    127.00 156.00   0.50   16.00    --  111.00 -15.00-180.00   58
 29  \w    109.00 141.00   0.50   16.00    --  111.00 -77.00 150.00   64
 30  \w     41.00  48.00   0.50   16.00    --  111.00 -61.00 -30.00   14
;
_diffrn_measurement_device 'four-circle diffractometer'
_diffrn_measurement_device_type 'SuperNova, Dual, Cu at zero, AtlasS2'
_diffrn_measurement_method '\w scans'
_diffrn_orient_matrix_type 'CrysAlisPro convention (1999,Acta A55,543-557)'
_diffrn_orient_matrix_UB_11 -0.0361516000
_diffrn_orient_matrix_UB_12 0.1313681000
_diffrn_orient_matrix_UB_13 0.0073368000
_diffrn_orient_matrix_UB_21 -0.0513181000
_diffrn_orient_matrix_UB_22 -0.1020972000
_diffrn_orient_matrix_UB_23 -0.0125407000
_diffrn_orient_matrix_UB_31 0.0170837000
_diffrn_orient_matrix_UB_32 -0.0286126000
_diffrn_orient_matrix_UB_33 0.0780698000
_diffrn_radiation_monochromator mirror
_diffrn_radiation_probe x-ray
_diffrn_radiation_type 'Cu K\a'
_diffrn_radiation_wavelength 1.54184
_diffrn_reflns_av_R_equivalents 0.0470
_diffrn_reflns_av_unetI/netI 0.0377
_diffrn_reflns_Laue_measured_fraction_full 1.000
_diffrn_reflns_Laue_measured_fraction_max 0.991
_diffrn_reflns_limit_h_max 31
_diffrn_reflns_limit_h_min -29
_diffrn_reflns_limit_k_max 11
_diffrn_reflns_limit_k_min -11
_diffrn_reflns_limit_l_max 25
_diffrn_reflns_limit_l_min -19
_diffrn_reflns_number 20527
_diffrn_reflns_point_group_measured_fraction_full 1.000
_diffrn_reflns_point_group_measured_fraction_max 0.991
_diffrn_reflns_theta_full 67.684
_diffrn_reflns_theta_max 76.846
_diffrn_reflns_theta_min 3.733
_diffrn_source 'micro-focus sealed X-ray tube'
_diffrn_source_type 'SuperNova (Cu) X-ray Source'
_exptl_absorpt_coefficient_mu 2.447
_exptl_absorpt_correction_T_max 0.907
_exptl_absorpt_correction_T_min 0.772
_exptl_absorpt_correction_type analytical
_exptl_absorpt_process_details
;
CrysAlisPro 1.171.38.43 (Rigaku Oxford Diffraction, 2015)
Analytical numeric absorption correction using a multifaceted crystal
			model based on expressions derived by R.C. Clark & J.S. Reid.
(Clark, R. C. & Reid, J. S. (1995). Acta Cryst. A51, 887-897)
Empirical absorption correction using spherical harmonics,
 implemented in SCALE3 ABSPACK scaling algorithm.
;
_exptl_crystal_colour colourless
_exptl_crystal_colour_primary colourless
_exptl_crystal_density_diffrn 1.421
_exptl_crystal_description plate
_exptl_crystal_F_000 1984
_exptl_crystal_size_max 0.164
_exptl_crystal_size_mid 0.081
_exptl_crystal_size_min 0.046
_refine_diff_density_max 0.716
_refine_diff_density_min -0.357
_refine_diff_density_rms 0.063
_refine_ls_extinction_method none
_refine_ls_goodness_of_fit_ref 1.022
_refine_ls_hydrogen_treatment constr
_refine_ls_matrix_type full
_refine_ls_number_parameters 286
_refine_ls_number_reflns 4651
_refine_ls_number_restraints 0
_refine_ls_restrained_S_all 1.022
_refine_ls_R_factor_all 0.0545
_refine_ls_R_factor_gt 0.0415
_refine_ls_shift/su_max 0.000
_refine_ls_shift/su_mean 0.000
_refine_ls_structure_factor_coef Fsqd
_refine_ls_weighting_details 'w=1/[\s^2^(Fo^2^)+(0.0675P)^2^+2.2554P] where P=(Fo^2^+2Fc^2^)/3'
_refine_ls_weighting_scheme calc
_refine_ls_wR_factor_gt 0.1056
_refine_ls_wR_factor_ref 0.1148
_reflns_Friedel_coverage 0.000
_reflns_number_gt 3773
_reflns_number_total 4651
_reflns_threshold_expression 'I > 2\s(I)'
_cod_data_source_file d5sc08693k2.cif
_cod_data_source_block jjw1724
_cod_depositor_comments 'Adding full bibliography for 1576791--1576804.cif.'
_cod_original_cell_volume 4443.34(19)
_cod_database_code 1576799
_shelx_shelxl_version_number 2018/3
_chemical_oxdiff_formula C40H50F6N6O6P2S2
_shelx_space_group_comment
;
The symmetry employed for this shelxl refinement is uniquely defined
by the following loop, which should always be used as a source of
symmetry information in preference to the above space-group names.
They are only intended as comments.
;
_reflns_odcompleteness_completeness 99.73
_reflns_odcompleteness_iscentric 1
_reflns_odcompleteness_theta 74.33
_olex2_refinement_description
;
1. Fixed Uiso
 At 1.2 times of:
  All C(H) groups
 At 1.5 times of:
  All C(H,H,H) groups
2.a Ternary CH refined with riding coordinates:
 C4(H4), C9(H9), C12(H12)
2.b Aromatic/amide H refined with riding coordinates:
 C14(H14), C15(H15), C17(H17), C18(H18)
2.c Idealised Me refined as rotating group:
 C5(H5A,H5B,H5C), C6(H6A,H6B,H6C), C7(H7A,H7B,H7C), C8(H8A,H8B,H8C), C10(H10A,
 H10B,H10C), C11(H11A,H11B,H11C)
;
_olex2_submission_special_instructions 'No special instructions were received'
_oxdiff_exptl_absorpt_empirical_details
;
Empirical correction (ABSPACK) includes:
- Absorption correction using spherical harmonics
- Frame scaling
;
_oxdiff_exptl_absorpt_empirical_full_max 1.239
_oxdiff_exptl_absorpt_empirical_full_min 0.723

loop_
_space_group_symop_operation_xyz
'x, y, z'
'-x, y, -z+1/2'
'x+1/2, y+1/2, z'
'-x+1/2, y+1/2, -z+1/2'
'-x, -y, -z'
'x, -y, z-1/2'
'-x+1/2, -y+1/2, -z'
'x+1/2, -y+1/2, z-1/2'

loop_
_atom_site_label
_atom_site_type_symbol
_atom_site_fract_x
_atom_site_fract_y
_atom_site_fract_z
_atom_site_U_iso_or_equiv
_atom_site_adp_type
_atom_site_occupancy
_atom_site_site_symmetry_order
_atom_site_calc_flag
_atom_site_refinement_flags_posn
_atom_site_refinement_flags_adp
_atom_site_refinement_flags_occupancy
_atom_site_disorder_assembly
_atom_site_disorder_group
N1 N 0.33911(7) 0.80000(18) 0.18247(8) 0.0205(3) Uani 1 1 d . . . . .
P1 P 0.44927(2) 0.88279(5) 0.24838(2) 0.01885(12) Uani 1 1 d . . . . .
C1 C 0.38704(8) 0.7616(2) 0.23293(9) 0.0211(4) Uani 1 1 d . . . . .
N2 N 0.37685(7) 0.63705(19) 0.26172(8) 0.0225(3) Uani 1 1 d . . . . .
C2 C 0.29795(9) 0.6958(2) 0.17844(10) 0.0233(4) Uani 1 1 d . . . . .
C3 C 0.32182(9) 0.5931(2) 0.22735(10) 0.0231(4) Uani 1 1 d . . . . .
N3 N 0.62033(9) 1.0295(2) 0.65069(9) 0.0338(4) Uani 1 1 d . . . . .
C4 C 0.33295(8) 0.9356(2) 0.14012(10) 0.0232(4) Uani 1 1 d . . . . .
H4 H 0.371188 0.981868 0.153486 0.028 Uiso 1 1 calc R U . . .
C5 C 0.31630(9) 0.8991(2) 0.06353(10) 0.0276(4) Uani 1 1 d . . . . .
H5A H 0.340385 0.819935 0.056921 0.041 Uiso 1 1 calc R U . . .
H5B H 0.321107 0.986204 0.038126 0.041 Uiso 1 1 calc R U . . .
H5C H 0.276727 0.867833 0.046371 0.041 Uiso 1 1 calc R U . . .
C6 C 0.29435(9) 1.0456(2) 0.15769(11) 0.0280(4) Uani 1 1 d . . . . .
H6A H 0.255539 1.008387 0.141803 0.042 Uiso 1 1 calc R U . . .
H6B H 0.295829 1.139127 0.134887 0.042 Uiso 1 1 calc R U . . .
H6C H 0.306801 1.060350 0.207695 0.042 Uiso 1 1 calc R U . . .
C7 C 0.29721(9) 0.4493(2) 0.23713(11) 0.0285(4) Uani 1 1 d . . . . .
H7A H 0.313835 0.371037 0.217438 0.043 Uiso 1 1 calc R U . . .
H7B H 0.256238 0.451225 0.213927 0.043 Uiso 1 1 calc R U . . .
H7C H 0.305396 0.431265 0.286465 0.043 Uiso 1 1 calc R U . . .
C8 C 0.23969(9) 0.6951(2) 0.12713(11) 0.0282(4) Uani 1 1 d . . . . .
H8A H 0.225212 0.795661 0.119571 0.042 Uiso 1 1 calc R U . . .
H8B H 0.214981 0.635278 0.144650 0.042 Uiso 1 1 calc R U . . .
H8C H 0.240635 0.653986 0.083508 0.042 Uiso 1 1 calc R U . . .
C9 C 0.41700(9) 0.5673(3) 0.32405(10) 0.0294(5) Uani 1 1 d . . . . .
H9 H 0.452120 0.628091 0.337656 0.035 Uiso 1 1 calc R U . . .
C10 C 0.43399(11) 0.4143(3) 0.30953(12) 0.0404(6) Uani 1 1 d . . . . .
H10A H 0.402097 0.347202 0.302670 0.061 Uiso 1 1 calc R U . . .
H10B H 0.466083 0.380779 0.348666 0.061 Uiso 1 1 calc R U . . .
H10C H 0.444760 0.416091 0.267880 0.061 Uiso 1 1 calc R U . . .
C11 C 0.39413(13) 0.5735(3) 0.38402(11) 0.0425(6) Uani 1 1 d . . . . .
H11A H 0.378449 0.671066 0.386092 0.064 Uiso 1 1 calc R U . . .
H11B H 0.424789 0.553791 0.427211 0.064 Uiso 1 1 calc R U . . .
H11C H 0.364442 0.499623 0.377330 0.064 Uiso 1 1 calc R U . . .
C12 C 0.51503(8) 0.8067(2) 0.31306(9) 0.0202(4) Uani 1 1 d . . . . .
H12 H 0.514426 0.697155 0.311313 0.024 Uiso 1 1 calc R U . . .
C13 C 0.53278(8) 0.8582(2) 0.38643(9) 0.0192(4) Uani 1 1 d . . . . .
C14 C 0.54425(8) 0.7545(2) 0.43957(9) 0.0219(4) Uani 1 1 d . . . . .
H14 H 0.537990 0.653351 0.428744 0.026 Uiso 1 1 calc R U . . .
C15 C 0.56471(9) 0.7988(2) 0.50797(9) 0.0235(4) Uani 1 1 d . . . . .
H15 H 0.572501 0.728383 0.543926 0.028 Uiso 1 1 calc R U . . .
C16 C 0.57374(8) 0.9473(2) 0.52355(9) 0.0217(4) Uani 1 1 d . . . . .
C17 C 0.56062(8) 1.0520(2) 0.47113(10) 0.0219(4) Uani 1 1 d . . . . .
H17 H 0.565888 1.153339 0.482022 0.026 Uiso 1 1 calc R U . . .
C18 C 0.53981(8) 1.0067(2) 0.40298(9) 0.0210(4) Uani 1 1 d . . . . .
H18 H 0.530228 1.077667 0.367150 0.025 Uiso 1 1 calc R U . . .
C19 C 0.59870(9) 0.9931(2) 0.59446(10) 0.0256(4) Uani 1 1 d . . . . .
S1 S 0.39691(2) 0.39648(5) 0.10153(2) 0.02319(13) Uani 1 1 d . . . . .
O1 O 0.39889(7) 0.53079(17) 0.13909(8) 0.0315(3) Uani 1 1 d . . . . .
F1 F 0.32570(6) 0.52881(17) -0.00555(7) 0.0397(3) Uani 1 1 d . . . . .
F2 F 0.28617(6) 0.41087(18) 0.05762(8) 0.0418(3) Uani 1 1 d . . . . .
O2 O 0.39155(7) 0.26484(17) 0.13740(8) 0.0316(3) Uani 1 1 d . . . . .
F3 F 0.32068(6) 0.29314(17) -0.01006(7) 0.0424(3) Uani 1 1 d . . . . .
O3 O 0.43648(7) 0.39006(16) 0.06423(8) 0.0284(3) Uani 1 1 d . . . . .
C20 C 0.32887(9) 0.4074(2) 0.03243(11) 0.0298(4) Uani 1 1 d . . . . .

loop_
_atom_site_aniso_label
_atom_site_aniso_U_11
_atom_site_aniso_U_22
_atom_site_aniso_U_33
_atom_site_aniso_U_23
_atom_site_aniso_U_13
_atom_site_aniso_U_12
N1 0.0245(8) 0.0191(8) 0.0178(7) -0.0018(6) 0.0069(6) -0.0012(6)
P1 0.0236(2) 0.0181(2) 0.0144(2) -0.00040(15) 0.00560(17) -0.00172(16)
C1 0.0270(9) 0.0212(9) 0.0163(8) -0.0026(7) 0.0088(7) -0.0027(7)
N2 0.0282(8) 0.0223(8) 0.0171(7) 0.0000(6) 0.0077(6) -0.0040(6)
C2 0.0271(10) 0.0225(9) 0.0217(8) -0.0037(7) 0.0101(7) -0.0027(7)
C3 0.0277(10) 0.0229(9) 0.0203(8) -0.0033(7) 0.0100(7) -0.0027(7)
N3 0.0408(11) 0.0382(11) 0.0212(9) -0.0050(7) 0.0085(8) 0.0011(8)
C4 0.0265(9) 0.0223(9) 0.0211(9) 0.0020(7) 0.0083(7) -0.0013(7)
C5 0.0294(10) 0.0338(11) 0.0204(9) 0.0010(7) 0.0092(8) 0.0007(8)
C6 0.0313(10) 0.0245(10) 0.0283(9) 0.0001(8) 0.0099(8) 0.0008(8)
C7 0.0319(10) 0.0239(10) 0.0294(10) -0.0005(8) 0.0098(8) -0.0057(8)
C8 0.0255(10) 0.0278(10) 0.0301(10) -0.0026(8) 0.0073(8) -0.0026(8)
C9 0.0344(11) 0.0330(11) 0.0164(8) 0.0058(7) 0.0025(8) -0.0094(9)
C10 0.0398(13) 0.0510(15) 0.0278(11) 0.0089(10) 0.0078(9) 0.0163(11)
C11 0.0727(18) 0.0339(12) 0.0225(10) 0.0032(9) 0.0179(11) -0.0011(12)
C12 0.0260(9) 0.0186(8) 0.0161(8) 0.0011(6) 0.0069(7) 0.0016(7)
C13 0.0216(8) 0.0205(9) 0.0149(8) -0.0001(6) 0.0053(6) 0.0005(7)
C14 0.0276(9) 0.0184(9) 0.0197(8) 0.0007(7) 0.0077(7) 0.0016(7)
C15 0.0315(10) 0.0223(9) 0.0172(8) 0.0031(7) 0.0088(7) 0.0030(7)
C16 0.0245(9) 0.0232(9) 0.0172(8) -0.0012(7) 0.0066(7) 0.0012(7)
C17 0.0265(9) 0.0193(9) 0.0202(8) -0.0016(7) 0.0082(7) 0.0003(7)
C18 0.0243(9) 0.0202(9) 0.0188(8) 0.0028(7) 0.0074(7) 0.0004(7)
C19 0.0314(10) 0.0251(10) 0.0205(9) -0.0020(7) 0.0090(8) 0.0012(8)
S1 0.0295(2) 0.0179(2) 0.0222(2) -0.00215(16) 0.00856(18) -0.00114(16)
O1 0.0464(9) 0.0231(7) 0.0292(7) -0.0086(6) 0.0179(7) -0.0049(6)
F1 0.0413(8) 0.0373(8) 0.0372(7) 0.0130(6) 0.0085(6) 0.0058(6)
F2 0.0307(7) 0.0456(8) 0.0517(8) 0.0064(7) 0.0170(6) 0.0031(6)
O2 0.0393(8) 0.0226(7) 0.0335(7) 0.0044(6) 0.0128(6) 0.0007(6)
F3 0.0426(8) 0.0420(8) 0.0351(7) -0.0106(6) 0.0027(6) -0.0066(6)
O3 0.0325(8) 0.0236(7) 0.0307(7) -0.0045(6) 0.0127(6) -0.0015(6)
C20 0.0293(10) 0.0281(11) 0.0308(10) 0.0002(8) 0.0081(8) -0.0006(8)

loop_
_atom_type_symbol
_atom_type_description
_atom_type_scat_dispersion_real
_atom_type_scat_dispersion_imag
_atom_type_scat_source
C C 0.0181 0.0091 'International Tables Vol C Tables 4.2.6.8 and 6.1.1.4'
H H 0.0000 0.0000 'International Tables Vol C Tables 4.2.6.8 and 6.1.1.4'
F F 0.0727 0.0534 'International Tables Vol C Tables 4.2.6.8 and 6.1.1.4'
N N 0.0311 0.0180 'International Tables Vol C Tables 4.2.6.8 and 6.1.1.4'
O O 0.0492 0.0322 'International Tables Vol C Tables 4.2.6.8 and 6.1.1.4'
P P 0.2955 0.4335 'International Tables Vol C Tables 4.2.6.8 and 6.1.1.4'
S S 0.3331 0.5567 'International Tables Vol C Tables 4.2.6.8 and 6.1.1.4'

loop_
_exptl_crystal_face_index_h
_exptl_crystal_face_index_k
_exptl_crystal_face_index_l
_exptl_crystal_face_perp_dist
-2 1 13 0.0396
2 -2 -12 0.0272
-2 6 -2 0.0490
-1 -1 13 0.0477
16 -1 -5 0.0099
-5 1 -10 0.0481
-16 1 4 0.0333
-5 -2 -5 0.0440
5 -1 0 0.0325
5 1 -2 0.0299
5 0 2 0.0317
-5 2 1 0.0431

loop_
_geom_angle_atom_site_label_1
_geom_angle_atom_site_label_2
_geom_angle_atom_site_label_3
_geom_angle
_geom_angle_site_symmetry_1
_geom_angle_site_symmetry_3
_geom_angle_publ_flag
C1 N1 C2 108.97(16) . . ?
C1 N1 C4 123.92(16) . . ?
C2 N1 C4 127.09(16) . . ?
C1 P1 P1 142.17(6) . 2_655 ?
C1 P1 C12 113.22(9) . . ?
C1 P1 C12 102.93(8) . 2_655 ?
C12 P1 P1 47.62(6) 2_655 2_655 ?
C12 P1 P1 48.61(6) . 2_655 ?
C12 P1 C12 80.72(9) . 2_655 ?
N1 C1 P1 117.61(14) . . ?
N2 C1 N1 107.87(17) . . ?
N2 C1 P1 134.52(15) . . ?
C1 N2 C3 108.84(16) . . ?
C1 N2 C9 124.65(17) . . ?
C3 N2 C9 126.31(17) . . ?
N1 C2 C8 125.52(18) . . ?
C3 C2 N1 106.94(17) . . ?
C3 C2 C8 127.47(19) . . ?
N2 C3 C7 124.95(18) . . ?
C2 C3 N2 107.35(18) . . ?
C2 C3 C7 127.23(19) . . ?
N1 C4 H4 106.6 . . ?
N1 C4 C5 111.20(16) . . ?
N1 C4 C6 111.12(16) . . ?
C5 C4 H4 106.6 . . ?
C6 C4 H4 106.6 . . ?
C6 C4 C5 114.28(17) . . ?
C4 C5 H5A 109.5 . . ?
C4 C5 H5B 109.5 . . ?
C4 C5 H5C 109.5 . . ?
H5A C5 H5B 109.5 . . ?
H5A C5 H5C 109.5 . . ?
H5B C5 H5C 109.5 . . ?
C4 C6 H6A 109.5 . . ?
C4 C6 H6B 109.5 . . ?
C4 C6 H6C 109.5 . . ?
H6A C6 H6B 109.5 . . ?
H6A C6 H6C 109.5 . . ?
H6B C6 H6C 109.5 . . ?
C3 C7 H7A 109.5 . . ?
C3 C7 H7B 109.5 . . ?
C3 C7 H7C 109.5 . . ?
H7A C7 H7B 109.5 . . ?
H7A C7 H7C 109.5 . . ?
H7B C7 H7C 109.5 . . ?
C2 C8 H8A 109.5 . . ?
C2 C8 H8B 109.5 . . ?
C2 C8 H8C 109.5 . . ?
H8A C8 H8B 109.5 . . ?
H8A C8 H8C 109.5 . . ?
H8B C8 H8C 109.5 . . ?
N2 C9 H9 106.6 . . ?
N2 C9 C10 112.26(17) . . ?
N2 C9 C11 110.6(2) . . ?
C10 C9 H9 106.6 . . ?
C10 C9 C11 113.53(19) . . ?
C11 C9 H9 106.6 . . ?
C9 C10 H10A 109.5 . . ?
C9 C10 H10B 109.5 . . ?
C9 C10 H10C 109.5 . . ?
H10A C10 H10B 109.5 . . ?
H10A C10 H10C 109.5 . . ?
H10B C10 H10C 109.5 . . ?
C9 C11 H11A 109.5 . . ?
C9 C11 H11B 109.5 . . ?
C9 C11 H11C 109.5 . . ?
H11A C11 H11B 109.5 . . ?
H11A C11 H11C 109.5 . . ?
H11B C11 H11C 109.5 . . ?
P1 C12 P1 83.77(7) . 2_655 ?
P1 C12 H12 110.2 . . ?
P1 C12 H12 110.2 2_655 . ?
C13 C12 P1 119.71(13) . . ?
C13 C12 P1 120.30(14) . 2_655 ?
C13 C12 H12 110.2 . . ?
C14 C13 C12 119.27(17) . . ?
C18 C13 C12 121.41(16) . . ?
C18 C13 C14 119.29(17) . . ?
C13 C14 H14 119.8 . . ?
C15 C14 C13 120.32(18) . . ?
C15 C14 H14 119.8 . . ?
C14 C15 H15 120.2 . . ?
C14 C15 C16 119.60(17) . . ?
C16 C15 H15 120.2 . . ?
C15 C16 C17 120.59(17) . . ?
C15 C16 C19 119.76(18) . . ?
C17 C16 C19 119.61(18) . . ?
C16 C17 H17 120.3 . . ?
C18 C17 C16 119.35(18) . . ?
C18 C17 H17 120.3 . . ?
C13 C18 H18 119.6 . . ?
C17 C18 C13 120.75(17) . . ?
C17 C18 H18 119.6 . . ?
N3 C19 C16 177.7(2) . . ?
O1 S1 O3 114.33(9) . . ?
O1 S1 C20 103.17(10) . . ?
O2 S1 O1 115.32(10) . . ?
O2 S1 O3 115.87(10) . . ?
O2 S1 C20 102.84(10) . . ?
O3 S1 C20 102.66(10) . . ?
F1 C20 S1 110.95(15) . . ?
F2 C20 S1 111.27(16) . . ?
F2 C20 F1 107.78(18) . . ?
F3 C20 S1 111.66(16) . . ?
F3 C20 F1 107.32(18) . . ?
F3 C20 F2 107.66(19) . . ?

loop_
_geom_bond_atom_site_label_1
_geom_bond_atom_site_label_2
_geom_bond_distance
_geom_bond_site_symmetry_2
_geom_bond_publ_flag
N1 C1 1.349(2) . ?
N1 C2 1.386(3) . ?
N1 C4 1.491(2) . ?
P1 P1 2.5253(10) 2_655 ?
P1 C1 1.853(2) . ?
P1 C12 1.8764(19) . ?
P1 C12 1.9058(19) 2_655 ?
C1 N2 1.345(3) . ?
N2 C3 1.386(3) . ?
N2 C9 1.486(2) . ?
C2 C3 1.360(3) . ?
C2 C8 1.493(3) . ?
C3 C7 1.491(3) . ?
N3 C19 1.151(3) . ?
C4 H4 1.0000 . ?
C4 C5 1.527(3) . ?
C4 C6 1.519(3) . ?
C5 H5A 0.9800 . ?
C5 H5B 0.9800 . ?
C5 H5C 0.9800 . ?
C6 H6A 0.9800 . ?
C6 H6B 0.9800 . ?
C6 H6C 0.9800 . ?
C7 H7A 0.9800 . ?
C7 H7B 0.9800 . ?
C7 H7C 0.9800 . ?
C8 H8A 0.9800 . ?
C8 H8B 0.9800 . ?
C8 H8C 0.9800 . ?
C9 H9 1.0000 . ?
C9 C10 1.518(4) . ?
C9 C11 1.524(3) . ?
C10 H10A 0.9800 . ?
C10 H10B 0.9800 . ?
C10 H10C 0.9800 . ?
C11 H11A 0.9800 . ?
C11 H11B 0.9800 . ?
C11 H11C 0.9800 . ?
C12 H12 1.0000 . ?
C12 C13 1.500(2) . ?
C13 C14 1.401(3) . ?
C13 C18 1.394(3) . ?
C14 H14 0.9500 . ?
C14 C15 1.388(3) . ?
C15 H15 0.9500 . ?
C15 C16 1.394(3) . ?
C16 C17 1.396(3) . ?
C16 C19 1.445(3) . ?
C17 H17 0.9500 . ?
C17 C18 1.387(3) . ?
C18 H18 0.9500 . ?
S1 O1 1.4406(15) . ?
S1 O2 1.4390(16) . ?
S1 O3 1.4431(16) . ?
S1 C20 1.827(2) . ?
F1 C20 1.342(3) . ?
F2 C20 1.336(3) . ?
F3 C20 1.332(3) . ?

loop_
_geom_torsion_atom_site_label_1
_geom_torsion_atom_site_label_2
_geom_torsion_atom_site_label_3
_geom_torsion_atom_site_label_4
_geom_torsion
_geom_torsion_site_symmetry_1
_geom_torsion_site_symmetry_2
_geom_torsion_site_symmetry_3
_geom_torsion_site_symmetry_4
_geom_torsion_publ_flag
N1 C1 N2 C3 1.9(2) . . . . ?
N1 C1 N2 C9 -173.19(18) . . . . ?
N1 C2 C3 N2 1.2(2) . . . . ?
N1 C2 C3 C7 -171.13(19) . . . . ?
P1 P1 C1 N1 -122.11(14) 2_655 . . . ?
P1 P1 C1 N2 58.5(2) 2_655 . . . ?
P1 P1 C12 C13 121.48(17) 2_655 . . . ?
P1 C1 N2 C3 -178.72(16) . . . . ?
P1 C1 N2 C9 6.2(3) . . . . ?
P1 C12 C13 C14 127.91(17) . . . . ?
P1 C12 C13 C14 -131.21(17) 2_655 . . . ?
P1 C12 C13 C18 46.8(2) 2_655 . . . ?
P1 C12 C13 C18 -54.1(2) . . . . ?
C1 N1 C2 C3 -0.1(2) . . . . ?
C1 N1 C2 C8 -177.26(19) . . . . ?
C1 N1 C4 C5 121.55(19) . . . . ?
C1 N1 C4 C6 -109.9(2) . . . . ?
C1 P1 C12 P1 140.13(8) . . . 2_655 ?
C1 P1 C12 C13 -98.39(16) . . . . ?
C1 N2 C3 C2 -2.0(2) . . . . ?
C1 N2 C3 C7 170.63(19) . . . . ?
C1 N2 C9 C10 -118.9(2) . . . . ?
C1 N2 C9 C11 113.1(2) . . . . ?
C2 N1 C1 P1 179.38(13) . . . . ?
C2 N1 C1 N2 -1.1(2) . . . . ?
C2 N1 C4 C5 -59.9(2) . . . . ?
C2 N1 C4 C6 68.6(2) . . . . ?
C3 N2 C9 C10 66.8(3) . . . . ?
C3 N2 C9 C11 -61.1(3) . . . . ?
C4 N1 C1 P1 -1.8(2) . . . . ?
C4 N1 C1 N2 177.69(16) . . . . ?
C4 N1 C2 C3 -178.85(17) . . . . ?
C4 N1 C2 C8 4.0(3) . . . . ?
C8 C2 C3 N2 178.32(19) . . . . ?
C8 C2 C3 C7 6.0(3) . . . . ?
C9 N2 C3 C2 173.01(19) . . . . ?
C9 N2 C3 C7 -14.4(3) . . . . ?
C12 P1 C1 N1 -88.43(15) 2_655 . . . ?
C12 P1 C1 N1 -173.75(14) . . . . ?
C12 P1 C1 N2 6.9(2) . . . . ?
C12 P1 C1 N2 92.2(2) 2_655 . . . ?
C12 P1 C12 P1 39.96(10) 2_655 . . 2_655 ?
C12 P1 C12 C13 161.44(15) 2_655 . . . ?
C12 C13 C14 C15 175.27(18) . . . . ?
C12 C13 C18 C17 -174.74(18) . . . . ?
C13 C14 C15 C16 0.1(3) . . . . ?
C14 C13 C18 C17 3.3(3) . . . . ?
C14 C15 C16 C17 2.2(3) . . . . ?
C14 C15 C16 C19 -175.71(19) . . . . ?
C15 C16 C17 C18 -1.7(3) . . . . ?
C16 C17 C18 C13 -1.0(3) . . . . ?
C18 C13 C14 C15 -2.8(3) . . . . ?
C19 C16 C17 C18 176.19(19) . . . . ?
O1 S1 C20 F1 57.65(18) . . . . ?
O1 S1 C20 F2 -62.36(18) . . . . ?
O1 S1 C20 F3 177.32(16) . . . . ?
O2 S1 C20 F1 177.90(15) . . . . ?
O2 S1 C20 F2 57.89(18) . . . . ?
O2 S1 C20 F3 -62.42(18) . . . . ?
O3 S1 C20 F1 -61.45(17) . . . . ?
O3 S1 C20 F2 178.55(15) . . . . ?
O3 S1 C20 F3 58.23(18) . . . . ?

loop_
_exptl_oxdiff_crystal_face_indexfrac_h
_exptl_oxdiff_crystal_face_indexfrac_k
_exptl_oxdiff_crystal_face_indexfrac_l
_exptl_oxdiff_crystal_face_x
_exptl_oxdiff_crystal_face_y
_exptl_oxdiff_crystal_face_z
-1.5962 0.7005 12.8756 0.2442 -0.1511 0.9579
1.9970 -2.3806 -11.9655 -0.4727 0.2906 -0.8319
-1.5157 5.7967 -1.9083 0.8023 -0.4901 -0.3407
-1.2444 -0.9864 12.7192 0.0087 0.0051 0.9999
15.9890 -1.0680 -5.1640 -0.7562 -0.6467 -0.0994
-4.7907 1.3563 -10.3871 0.2752 0.2376 -0.9316
-15.9888 1.1364 4.3759 0.7594 0.6496 0.0360
-5.0045 -2.0040 -4.9928 -0.1190 0.5240 -0.4179
5.0029 -0.9997 -0.0040 -0.3122 -0.1546 0.1138
5.0008 1.0004 -2.0024 -0.0641 -0.3337 -0.0995
5.0036 0.0016 1.9947 -0.1660 -0.2820 0.2412
-5.0028 2.0007 1.0034 0.4510 0.0399 -0.0644
